data_4077425
loop_
_publ_author_name
'Reddy, K. Rajender'
'Surekha, K.'
'Lee, Gene-Hsiang'
'Peng, Shie-Ming'
'Liu, Shiuh-Tzung'

_publ_section_title
;
 Single and Multiple Insertion of Alkynes into Pd&#x2212;Acyl and
 Pd&#x2212;Aryl Bonds in Cationic Palladium Complexes with
 Phosphine&#x2212;Imine (P\sim N) Ligands
;
_journal_issue 26
_journal_name_full Organometallics
_journal_page_first 5557
_journal_paper_doi 10.1021/om0106377
_journal_volume 20
_journal_year 2001
_chemical_formula_sum 'C33 H29 B F4 N O5 P Pd'
_chemical_formula_weight 743.75
_chemical_name_systematic
; 
 ? 
;
_space_group_IT_number 14
_symmetry_space_group_name_Hall '-P 2yn'
_symmetry_space_group_name_H-M 'P 1 21/n 1'
_atom_sites_solution_hydrogens geom
_atom_sites_solution_primary direct
_atom_sites_solution_secondary difmap
_audit_creation_method SHELXL
_cell_angle_alpha 90.00
_cell_angle_beta 112.65(3)
_cell_angle_gamma 90.00
_cell_formula_units_Z 4
_cell_length_a 18.242(4)
_cell_length_b 10.257(2)
_cell_length_c 19.028(4)
_cell_measurement_temperature 293(2)
_cell_volume 3285.7(14)
_computing_structure_refinement 'SHELXL-93 (Sheldrick, 1993)'
_computing_structure_solution 'SHELXS-86 (Sheldrick, 1990)'
_diffrn_ambient_temperature 293(2)
_diffrn_radiation_monochromator graphite
_diffrn_radiation_source 'fine-focus sealed tube'
_diffrn_radiation_type MoK\a
_diffrn_radiation_wavelength 0.71073
_diffrn_reflns_av_R_equivalents 0.0437
_diffrn_reflns_av_sigmaI/netI 0.0441
_diffrn_reflns_limit_h_max 24
_diffrn_reflns_limit_h_min -21
_diffrn_reflns_limit_k_max 13
_diffrn_reflns_limit_k_min -9
_diffrn_reflns_limit_l_max 22
_diffrn_reflns_limit_l_min -25
_diffrn_reflns_number 18632
_diffrn_reflns_theta_max 25.00
_diffrn_reflns_theta_min 1.31
_exptl_absorpt_coefficient_mu 0.677
_exptl_crystal_density_diffrn 1.504
_exptl_crystal_F_000 1504
_refine_diff_density_max 0.602
_refine_diff_density_min -0.465
_refine_diff_density_rms 0.076
_refine_ls_extinction_coef 0.0016(4)
_refine_ls_extinction_expression Fc^*^=kFc[1+0.001xFc^2^\l^3^/sin(2\q)]^-1/4^
_refine_ls_extinction_method SHELXL
_refine_ls_goodness_of_fit_all 0.892
_refine_ls_goodness_of_fit_obs 0.891
_refine_ls_matrix_type full
_refine_ls_number_parameters 416
_refine_ls_number_reflns 5499
_refine_ls_number_restraints 0
_refine_ls_restrained_S_all 0.916
_refine_ls_restrained_S_obs 0.891
_refine_ls_R_factor_all 0.0566
_refine_ls_R_factor_obs 0.0372
_refine_ls_shift/esd_max 0.001
_refine_ls_shift/esd_mean 0.000
_refine_ls_structure_factor_coef Fsqd
_refine_ls_weighting_details 'w=1/[\s^2^(Fo^2^)+(0.1000P)^2^+0.0000P] where P=(Fo^2^+2Fc^2^)/3'
_refine_ls_weighting_scheme calc
_refine_ls_wR_factor_all 0.1296
_refine_ls_wR_factor_obs 0.1106
_reflns_number_observed 4533
_reflns_number_total 5792
_reflns_observed_criterion >2sigma(I)
_cod_data_source_file om0106377.cif
_cod_data_source_block ic6067
_cod_depositor_comments
;
The following automatic conversions were performed:

'_refine_ls_weighting_scheme' value 'calc
w=1/[\s^2^(Fo^2^)+(0.1000P)^2^+0.0000P] where P=(Fo^2^+2Fc^2^)/3' was
changed to 'calc'. New tag '_refine_ls_weighting_details' was
created. The value of the new tag was set to
'w=1/[\s^2^(Fo^2^)+(0.1000P)^2^+0.0000P] where P=(Fo^2^+2Fc^2^)/3'.

Automatic conversion script
Id: cif_fix_values 3143 2015-03-26 13:38:13Z robertas 
;
_cod_original_cell_volume 3285.7(11)
_cod_database_code 4077425

loop_
_symmetry_equiv_pos_as_xyz
'x, y, z'
'-x+1/2, y+1/2, -z+1/2'
'-x, -y, -z'
'x-1/2, -y-1/2, z-1/2'

loop_
_atom_site_aniso_label
_atom_site_aniso_U_11
_atom_site_aniso_U_22
_atom_site_aniso_U_33
_atom_site_aniso_U_23
_atom_site_aniso_U_13
_atom_site_aniso_U_12
Pd 0.0413(2) 0.0425(2) 0.0561(2) -0.00412(13) 0.02483(14) -0.00746(11)
P 0.0417(5) 0.0430(5) 0.0510(5) 0.0027(4) 0.0184(4) -0.0065(4)
O1 0.0493(15) 0.0505(15) 0.074(2) -0.0131(14) 0.0340(13) -0.0108(12)
O2 0.130(3) 0.067(2) 0.071(2) -0.011(2) 0.052(2) -0.003(2)
O3 0.070(2) 0.089(2) 0.060(2) 0.009(2) 0.0338(15) -0.006(2)
O4 0.082(2) 0.061(2) 0.107(2) 0.003(2) 0.060(2) -0.017(2)
O5 0.049(2) 0.078(2) 0.075(2) 0.008(2) 0.0313(14) 0.0024(15)
N 0.044(2) 0.046(2) 0.054(2) -0.0001(14) 0.0243(14) -0.0041(13)
C1 0.070(3) 0.083(3) 0.094(3) -0.032(3) 0.033(3) -0.023(3)
C2 0.049(2) 0.043(2) 0.069(2) -0.004(2) 0.022(2) -0.004(2)
C3 0.052(2) 0.042(2) 0.050(2) 0.002(2) 0.023(2) -0.001(2)
C4 0.050(2) 0.041(2) 0.055(2) 0.008(2) 0.027(2) 0.003(2)
C5 0.057(2) 0.062(3) 0.045(2) 0.006(2) 0.015(2) 0.007(2)
C6 0.082(4) 0.175(7) 0.072(3) 0.008(4) 0.050(3) 0.008(4)
C7 0.055(2) 0.062(3) 0.052(2) -0.005(2) 0.029(2) -0.007(2)
C8 0.054(3) 0.132(5) 0.107(4) 0.000(4) 0.045(3) -0.003(3)
C20 0.050(2) 0.052(2) 0.050(2) 0.001(2) 0.021(2) -0.001(2)
C21 0.054(2) 0.078(3) 0.060(2) 0.002(2) 0.028(2) -0.001(2)
C22 0.070(3) 0.082(3) 0.056(2) -0.002(2) 0.026(2) 0.004(2)
C23 0.073(3) 0.064(3) 0.050(2) -0.002(2) 0.014(2) -0.002(2)
C24 0.053(2) 0.057(2) 0.057(2) 0.002(2) 0.015(2) -0.008(2)
C25 0.049(2) 0.046(2) 0.054(2) 0.010(2) 0.022(2) -0.001(2)
C26 0.053(2) 0.047(2) 0.058(2) 0.000(2) 0.030(2) 0.000(2)
C27 0.050(2) 0.045(2) 0.054(2) -0.004(2) 0.025(2) 0.003(2)
C28 0.062(2) 0.053(2) 0.064(2) 0.003(2) 0.029(2) 0.010(2)
C29 0.094(4) 0.063(3) 0.062(3) 0.003(2) 0.033(3) 0.016(3)
C30 0.077(3) 0.066(3) 0.072(3) -0.008(2) 0.012(3) -0.001(2)
C31 0.061(3) 0.081(3) 0.082(3) -0.011(3) 0.020(3) -0.012(2)
C32 0.054(2) 0.068(3) 0.064(2) -0.007(2) 0.024(2) -0.010(2)
C33 0.039(2) 0.044(2) 0.052(2) 0.005(2) 0.017(2) -0.001(2)
C34 0.058(2) 0.056(2) 0.049(2) -0.003(2) 0.012(2) -0.005(2)
C35 0.088(3) 0.057(3) 0.051(2) 0.009(2) 0.011(2) 0.007(2)
C36 0.081(3) 0.047(2) 0.069(3) 0.013(2) 0.022(2) 0.005(2)
C37 0.067(3) 0.043(2) 0.064(2) -0.002(2) 0.018(2) -0.005(2)
C38 0.060(2) 0.049(2) 0.049(2) 0.004(2) 0.011(2) -0.006(2)
C39 0.045(2) 0.049(2) 0.049(2) 0.003(2) 0.016(2) -0.006(2)
C40 0.058(3) 0.056(2) 0.080(3) 0.017(2) 0.031(2) -0.004(2)
C41 0.063(3) 0.062(3) 0.089(3) 0.025(2) 0.032(2) 0.010(2)
C42 0.046(3) 0.080(3) 0.085(3) 0.016(3) 0.012(2) 0.003(2)
C43 0.047(3) 0.074(3) 0.123(4) 0.026(3) 0.030(3) -0.006(2)
C44 0.052(2) 0.054(2) 0.098(3) 0.022(2) 0.026(2) -0.003(2)
B 0.055(3) 0.072(3) 0.050(3) 0.005(2) 0.020(2) 0.000(2)
F1 0.064(2) 0.172(3) 0.072(2) 0.031(2) 0.0125(13) 0.026(2)
F2 0.084(2) 0.079(2) 0.093(2) -0.0084(15) 0.044(2) 0.000(2)
F3 0.111(2) 0.084(2) 0.102(2) -0.025(2) 0.009(2) 0.010(2)
F4 0.107(3) 0.185(4) 0.107(3) 0.056(3) 0.067(2) 0.014(3)

loop_
_atom_site_label
_atom_site_type_symbol
_atom_site_fract_x
_atom_site_fract_y
_atom_site_fract_z
_atom_site_U_iso_or_equiv
_atom_site_thermal_displace_type
_atom_site_occupancy
_atom_site_calc_flag
_atom_site_refinement_flags
Pd Pd 0.77604(2) 0.21494(3) 0.96978(2) 0.04479(14) Uani 1 d .
P P 0.68075(5) 0.07610(9) 0.90570(5) 0.0451(2) Uani 1 d .
O1 O 0.86020(15) 0.3626(3) 1.0229(2) 0.0548(6) Uani 1 d .
O2 O 0.7796(2) 0.5364(3) 1.1793(2) 0.0852(10) Uani 1 d .
O3 O 0.7367(2) 0.3391(3) 1.1936(2) 0.0703(8) Uani 1 d .
O4 O 0.6455(2) 0.1276(3) 1.0646(2) 0.0765(9) Uani 1 d .
O5 O 0.6088(2) 0.3375(3) 1.0402(2) 0.0649(7) Uani 1 d .
N N 0.8292(2) 0.1437(3) 0.8969(2) 0.0463(7) Uani 1 d .
C1 C 0.9158(3) 0.4948(5) 1.1321(3) 0.0819(14) Uani 1 d .
H1A H 0.9556(3) 0.5085(5) 1.1114(3) 0.123 Uiso 1 calc R
H1B H 0.9398(3) 0.4564(5) 1.1818(3) 0.123 Uiso 1 calc R
H1C H 0.8923(3) 0.5769(5) 1.1359(3) 0.123 Uiso 1 calc R
C2 C 0.8535(2) 0.4061(4) 1.0814(2) 0.0542(9) Uani 1 d .
C3 C 0.7836(2) 0.3649(4) 1.0964(2) 0.0472(8) Uani 1 d .
C4 C 0.7338(2) 0.2810(3) 1.0458(2) 0.0465(9) Uani 1 d .
C5 C 0.7671(2) 0.4245(4) 1.1609(2) 0.0560(10) Uani 1 d .
C6 C 0.7083(3) 0.3941(7) 1.2499(3) 0.103(2) Uani 1 d .
H6A H 0.6872(3) 0.3256(7) 1.2709(3) 0.155 Uiso 1 calc R
H6B H 0.6676(3) 0.4573(7) 1.2256(3) 0.155 Uiso 1 calc R
H6C H 0.7517(3) 0.4355(7) 1.2899(3) 0.155 Uiso 1 calc R
C7 C 0.6590(2) 0.2375(4) 1.0525(2) 0.0539(10) Uani 1 d .
C8 C 0.5343(3) 0.3087(6) 1.0477(3) 0.093(2) Uani 1 d .
H8A H 0.5024(3) 0.3862(6) 1.0379(3) 0.140 Uiso 1 calc R
H8B H 0.5448(3) 0.2786(6) 1.0985(3) 0.140 Uiso 1 calc R
H8C H 0.5064(3) 0.2423(6) 1.0118(3) 0.140 Uiso 1 calc R
C20 C 0.7744(2) 0.0988(4) 0.8230(2) 0.0503(9) Uani 1 d .
C21 C 0.7934(2) 0.0880(4) 0.7594(2) 0.0625(11) Uani 1 d .
H21A H 0.8426(2) 0.1162(4) 0.7614(2) 0.075 Uiso 1 calc R
C22 C 0.7390(3) 0.0351(5) 0.6929(2) 0.0688(12) Uani 1 d .
H22A H 0.7519(3) 0.0273(5) 0.6504(2) 0.083 Uiso 1 calc R
C23 C 0.6654(3) -0.0061(4) 0.6894(2) 0.0649(11) Uani 1 d .
H23A H 0.6296(3) -0.0436(4) 0.6449(2) 0.078 Uiso 1 calc R
C24 C 0.6452(2) 0.0082(4) 0.7511(2) 0.0577(10) Uani 1 d .
H24A H 0.5950(2) -0.0171(4) 0.7479(2) 0.069 Uiso 1 calc R
C25 C 0.6997(2) 0.0608(4) 0.8191(2) 0.0492(9) Uani 1 d .
C26 C 0.9043(2) 0.1357(4) 0.9134(2) 0.0498(9) Uani 1 d .
H26A H 0.9205(2) 0.1130(4) 0.8743(2) 0.060 Uiso 1 calc R
C27 C 0.9665(2) 0.1593(4) 0.9886(2) 0.0483(8) Uani 1 d .
C28 C 0.9568(3) 0.1290(4) 1.0556(2) 0.0584(10) Uani 1 d .
H28A H 0.9085(3) 0.0963(4) 1.0537(2) 0.070 Uiso 1 calc R
C29 C 1.0186(3) 0.1475(5) 1.1251(2) 0.0722(12) Uani 1 d .
H29A H 1.0120(3) 0.1272(5) 1.1700(2) 0.087 Uiso 1 calc R
C30 C 1.0900(3) 0.1958(5) 1.1280(3) 0.0765(14) Uani 1 d .
H30A H 1.1307(3) 0.2116(5) 1.1749(3) 0.092 Uiso 1 calc R
C31 C 1.1017(3) 0.2208(5) 1.0627(3) 0.0768(14) Uani 1 d .
H31A H 1.1509(3) 0.2501(5) 1.0654(3) 0.092 Uiso 1 calc R
C32 C 1.0404(2) 0.2025(4) 0.9922(2) 0.0618(11) Uani 1 d .
H32A H 1.0486(2) 0.2190(4) 0.9478(2) 0.074 Uiso 1 calc R
C33 C 0.6884(2) -0.0864(3) 0.9441(2) 0.0451(8) Uani 1 d .
C34 C 0.7361(2) -0.1100(4) 1.0196(2) 0.0570(10) Uani 1 d .
H34A H 0.7650(2) -0.0424(4) 1.0505(2) 0.068 Uiso 1 calc R
C35 C 0.7408(3) -0.2337(5) 1.0489(3) 0.0702(13) Uani 1 d .
H35A H 0.7734(3) -0.2498(5) 1.0994(3) 0.084 Uiso 1 calc R
C36 C 0.6969(3) -0.3344(4) 1.0033(3) 0.0681(12) Uani 1 d .
H36A H 0.6989(3) -0.4172(4) 1.0239(3) 0.082 Uiso 1 calc R
C37 C 0.6512(3) -0.3128(4) 0.9290(2) 0.0604(11) Uani 1 d .
H37A H 0.6229(3) -0.3812(4) 0.8984(2) 0.072 Uiso 1 calc R
C38 C 0.6465(2) -0.1896(4) 0.8987(2) 0.0554(10) Uani 1 d .
H38A H 0.6153(2) -0.1752(4) 0.8476(2) 0.066 Uiso 1 calc R
C39 C 0.5787(2) 0.1313(4) 0.8761(2) 0.0485(9) Uani 1 d .
C40 C 0.5592(3) 0.2530(4) 0.8441(3) 0.0636(11) Uani 1 d .
H40A H 0.5980(3) 0.3042(4) 0.8373(3) 0.076 Uiso 1 calc R
C41 C 0.4823(3) 0.3005(4) 0.8218(3) 0.0707(13) Uani 1 d .
H41A H 0.4698(3) 0.3834(4) 0.8007(3) 0.085 Uiso 1 calc R
C42 C 0.4255(3) 0.2250(5) 0.8310(3) 0.0745(14) Uani 1 d .
H42A H 0.3736(3) 0.2557(5) 0.8149(3) 0.089 Uiso 1 calc R
C43 C 0.4437(3) 0.1047(5) 0.8635(3) 0.0824(15) Uani 1 d .
H43A H 0.4046(3) 0.0547(5) 0.8706(3) 0.099 Uiso 1 calc R
C44 C 0.5200(2) 0.0568(4) 0.8858(3) 0.0691(12) Uani 1 d .
H44A H 0.5320(2) -0.0258(4) 0.9073(3) 0.083 Uiso 1 calc R
B B 0.9825(3) -0.1769(5) 1.2257(3) 0.0592(12) Uani 1 d .
F1 F 0.9195(2) -0.1277(4) 1.16685(15) 0.1069(11) Uani 1 d .
F2 F 1.0272(2) -0.2555(3) 1.2001(2) 0.0822(8) Uani 1 d .
F3 F 1.0321(2) -0.0745(3) 1.2640(2) 0.1088(11) Uani 1 d .
F4 F 0.9603(2) -0.2459(4) 1.2747(2) 0.1251(14) Uani 1 d .

loop_
_atom_type_symbol
_atom_type_description
_atom_type_scat_dispersion_real
_atom_type_scat_dispersion_imag
_atom_type_scat_source
C C 0.0033 0.0016 'International Tables Vol C Tables 4.2.6.8 and 6.1.1.4'
H H 0.0000 0.0000 'International Tables Vol C Tables 4.2.6.8 and 6.1.1.4'
B B 0.0013 0.0007 'International Tables Vol C Tables 4.2.6.8 and 6.1.1.4'
N N 0.0061 0.0033 'International Tables Vol C Tables 4.2.6.8 and 6.1.1.4'
O O 0.0106 0.0060 'International Tables Vol C Tables 4.2.6.8 and 6.1.1.4'
F F 0.0171 0.0103 'International Tables Vol C Tables 4.2.6.8 and 6.1.1.4'
P P 0.1023 0.0942 'International Tables Vol C Tables 4.2.6.8 and 6.1.1.4'
Pd Pd -0.9988 1.0072 'International Tables Vol C Tables 4.2.6.8 and 6.1.1.4'

loop_
_geom_angle_atom_site_label_1
_geom_angle_atom_site_label_2
_geom_angle_atom_site_label_3
_geom_angle
C4 Pd N 175.50(13)
C4 Pd O1 79.80(13)
N Pd O1 97.42(10)
C4 Pd P 100.19(11)
N Pd P 82.95(8)
O1 Pd P 174.04(8)
C33 P C25 106.0(2)
C33 P C39 108.9(2)
C25 P C39 106.0(2)
C33 P Pd 116.70(12)
C25 P Pd 99.91(12)
C39 P Pd 117.66(13)
C2 O1 Pd 112.3(2)
C5 O3 C6 114.8(4)
C7 O5 C8 115.6(4)
C26 N C20 119.3(3)
C26 N Pd 125.4(2)
C20 N Pd 115.3(2)
O1 C2 C3 117.4(3)
O1 C2 C1 119.1(4)
C3 C2 C1 123.6(4)
C4 C3 C2 116.1(3)
C4 C3 C5 123.5(3)
C2 C3 C5 120.2(3)
C3 C4 C7 121.1(3)
C3 C4 Pd 113.1(3)
C7 C4 Pd 125.6(3)
O2 C5 O3 124.7(4)
O2 C5 C3 123.6(4)
O3 C5 C3 111.7(4)
O4 C7 O5 125.6(4)
O4 C7 C4 124.2(4)
O5 C7 C4 110.1(3)
C21 C20 C25 120.0(4)
C21 C20 N 124.1(3)
C25 C20 N 115.8(3)
C22 C21 C20 119.8(4)
C21 C22 C23 120.4(4)
C24 C23 C22 120.2(4)
C23 C24 C25 120.3(4)
C20 C25 C24 119.3(3)
C20 C25 P 116.9(3)
C24 C25 P 123.8(3)
N C26 C27 125.6(3)
C28 C27 C32 119.2(4)
C28 C27 C26 122.4(4)
C32 C27 C26 118.2(3)
C29 C28 C27 120.2(4)
C30 C29 C28 119.9(4)
C31 C30 C29 120.7(5)
C30 C31 C32 120.3(5)
C31 C32 C27 119.6(4)
C34 C33 C38 119.1(3)
C34 C33 P 120.1(3)
C38 C33 P 120.8(3)
C35 C34 C33 119.8(4)
C34 C35 C36 120.2(4)
C37 C36 C35 120.3(4)
C36 C37 C38 120.0(4)
C37 C38 C33 120.4(4)
C40 C39 C44 118.6(4)
C40 C39 P 118.7(3)
C44 C39 P 122.7(3)
C39 C40 C41 120.9(4)
C42 C41 C40 119.5(4)
C41 C42 C43 120.6(4)
C42 C43 C44 120.2(4)
C43 C44 C39 120.2(4)
F4 B F1 112.3(4)
F4 B F2 108.4(4)
F1 B F2 111.1(4)
F4 B F3 109.9(4)
F1 B F3 108.9(4)
F2 B F3 106.0(4)

loop_
_geom_bond_atom_site_label_1
_geom_bond_atom_site_label_2
_geom_bond_distance
Pd C4 2.000(4)
Pd N 2.106(3)
Pd O1 2.116(3)
Pd P 2.2146(11)
P C33 1.804(4)
P C25 1.815(4)
P C39 1.815(4)
O1 C2 1.248(4)
O2 C5 1.196(5)
O3 C5 1.314(5)
O3 C6 1.470(5)
O4 C7 1.195(5)
O5 C7 1.334(5)
O5 C8 1.451(5)
N C26 1.285(4)
N C20 1.451(4)
C1 C2 1.485(6)
C2 C3 1.472(5)
C3 C4 1.349(5)
C3 C5 1.502(5)
C4 C7 1.489(5)
C20 C21 1.387(5)
C20 C25 1.392(5)
C21 C22 1.383(6)
C22 C23 1.384(6)
C23 C24 1.369(5)
C24 C25 1.401(5)
C26 C27 1.463(5)
C27 C28 1.389(5)
C27 C32 1.396(5)
C28 C29 1.382(6)
C29 C30 1.374(7)
C30 C31 1.362(7)
C31 C32 1.388(6)
C33 C34 1.385(5)
C33 C38 1.394(5)
C34 C35 1.374(6)
C35 C36 1.388(7)
C36 C37 1.356(6)
C37 C38 1.378(5)
C39 C40 1.375(6)
C39 C44 1.385(5)
C40 C41 1.387(6)
C41 C42 1.358(6)
C42 C43 1.363(6)
C43 C44 1.379(6)
B F4 1.351(6)
B F1 1.356(5)
B F2 1.362(6)
B F3 1.395(6)
